data_4346711
loop_
_publ_author_name
'An, Haiyan'
'Wang, Lin'
'Hu, Ying'
'Xu, Tieqi'
'Hou, Yujiao'

_publ_section_title
;
 Spontaneous Resolution of Evans-Showell-Type Polyoxometalates in
 Constructing Chiral Inorganic-Organic Hybrid Architectures.
;
_journal_issue 1
_journal_name_full 'Inorganic chemistry'
_journal_page_first 144
_journal_page_last 153
_journal_paper_doi 10.1021/acs.inorgchem.5b01994
_journal_volume 55
_journal_year 2016
_chemical_formula_sum 'C32 H58 Co2 Cu Mo10 N4 O57'
_chemical_formula_weight 2551.62
_space_group_crystal_system triclinic
_space_group_IT_number 1
_space_group_name_Hall 'P 1'
_space_group_name_H-M_alt 'P 1'
_atom_sites_solution_hydrogens geom
_audit_creation_method SHELXL-2014
_cell_angle_alpha 104.126(10)
_cell_angle_beta 94.269(12)
_cell_angle_gamma 104.850(11)
_cell_formula_units_Z 1
_cell_length_a 10.016(2)
_cell_length_b 13.492(2)
_cell_length_c 13.691(2)
_cell_measurement_reflns_used 11296
_cell_measurement_temperature 296(2)
_cell_measurement_theta_max 24.999
_cell_measurement_theta_min 1.55
_cell_volume 1715.7(5)
_computing_structure_refinement 'SHELXL-2014 (Sheldrick, 2014)'
_diffrn_ambient_temperature 296(2)
_diffrn_measured_fraction_theta_full 0.968
_diffrn_measured_fraction_theta_max 0.997
_diffrn_measurement_device_type 'Bruker Smart Apex CCD'
_diffrn_radiation_type MoK\a
_diffrn_radiation_wavelength 0.71073
_diffrn_reflns_av_R_equivalents 0.0213
_diffrn_reflns_av_unetI/netI 0.0392
_diffrn_reflns_Laue_measured_fraction_full 0.968
_diffrn_reflns_Laue_measured_fraction_max 0.997
_diffrn_reflns_limit_h_max 9
_diffrn_reflns_limit_h_min -11
_diffrn_reflns_limit_k_max 16
_diffrn_reflns_limit_k_min -15
_diffrn_reflns_limit_l_max 16
_diffrn_reflns_limit_l_min -16
_diffrn_reflns_number 11296
_diffrn_reflns_point_group_measured_fraction_full 0.622
_diffrn_reflns_point_group_measured_fraction_max 0.641
_diffrn_reflns_theta_full 25.242
_diffrn_reflns_theta_max 24.999
_diffrn_reflns_theta_min 1.550
_exptl_absorpt_coefficient_mu 2.654
_exptl_absorpt_correction_T_max 0.672
_exptl_absorpt_correction_T_min 0.563
_exptl_absorpt_correction_type empirical
_exptl_crystal_colour 'dark green'
_exptl_crystal_density_diffrn 2.469
_exptl_crystal_description block
_exptl_crystal_F_000 1237
_exptl_crystal_size_max 0.22
_exptl_crystal_size_mid 0.19
_exptl_crystal_size_min 0.15
_refine_diff_density_max 1.048
_refine_diff_density_min -0.753
_refine_diff_density_rms 0.113
_refine_ls_abs_structure_details
;
 Flack x determined using 1551 quotients [(I+)-(I-)]/[(I+)+(I-)]
 (Parsons, Flack and Wagner, Acta Cryst. B69 (2013) 249-259).
;
_refine_ls_abs_structure_Flack 0.030(18)
_refine_ls_extinction_method none
_refine_ls_goodness_of_fit_ref 1.027
_refine_ls_hydrogen_treatment constr
_refine_ls_matrix_type full
_refine_ls_number_parameters 955
_refine_ls_number_reflns 7726
_refine_ls_number_restraints 17
_refine_ls_restrained_S_all 1.029
_refine_ls_R_factor_all 0.0314
_refine_ls_R_factor_gt 0.0287
_refine_ls_shift/su_max 0.001
_refine_ls_shift/su_mean 0.000
_refine_ls_structure_factor_coef Fsqd
_refine_ls_weighting_details 'w=1/[\s^2^(Fo^2^)+(0.0439P)^2^] where P=(Fo^2^+2Fc^2^)/3'
_refine_ls_weighting_scheme calc
_refine_ls_wR_factor_gt 0.0706
_refine_ls_wR_factor_ref 0.0726
_reflns_Friedel_coverage 0.285
_reflns_Friedel_fraction_full 0.276
_reflns_Friedel_fraction_max 0.284
_reflns_number_gt 7258
_reflns_number_total 7726
_reflns_threshold_expression 'I > 2\s(I)'
_cod_data_source_file ic5b01994_si_002.cif
_cod_data_source_block 4
_cod_original_cell_volume 1715.8(6)
_cod_database_code 4346711
_shelx_space_group_comment
;
The symmetry employed for this shelxl refinement is uniquely defined
by the following loop, which should always be used as a source of
symmetry information in preference to the above space-group names.
They are only intended as comments.
;
_shelxl_version_number 2014-3

loop_
_space_group_symop_operation_xyz
'x, y, z'

loop_
_atom_site_label
_atom_site_type_symbol
_atom_site_fract_x
_atom_site_fract_y
_atom_site_fract_z
_atom_site_U_iso_or_equiv
_atom_site_adp_type
_atom_site_occupancy
_atom_site_site_symmetry_order
_atom_site_calc_flag
_atom_site_refinement_flags_posn
_atom_site_refinement_flags_adp
Mo1 Mo -0.50307(7) -0.64669(6) 1.22560(6) 0.02024(17) Uani 1 1 d . .
Mo2 Mo -0.32772(8) -0.78839(6) 1.42535(6) 0.02442(19) Uani 1 1 d . .
Mo3 Mo -0.15056(8) -0.54540(6) 1.56227(6) 0.02545(19) Uani 1 1 d . .
Mo4 Mo -0.01856(8) -0.36966(6) 1.43532(6) 0.02495(19) Uani 1 1 d . .
Mo5 Mo 0.06484(7) -0.61590(5) 1.22417(5) 0.01905(17) Uani 1 1 d . .
Mo6 Mo -0.09312(8) -0.43153(5) 1.18756(6) 0.02121(18) Uani 1 1 d . .
Mo7 Mo 0.02754(7) -0.66039(6) 0.97821(6) 0.02241(18) Uani 1 1 d . .
Mo8 Mo -0.28614(8) -0.71940(6) 0.84842(6) 0.02296(18) Uani 1 1 d . .
Mo9 Mo -0.56201(7) -0.72140(6) 0.97874(6) 0.02252(18) Uani 1 1 d . .
Mo10 Mo -0.36029(7) -0.84925(5) 1.17661(6) 0.02027(17) Uani 1 1 d . .
Co1 Co -0.20144(12) -0.60823(9) 1.30997(9) 0.0174(2) Uani 1 1 d . .
Co2 Co -0.24433(12) -0.66122(9) 1.09834(9) 0.0171(2) Uani 1 1 d . .
Cu1 Cu 1.37670(13) 0.49084(9) 1.66613(9) 0.0337(3) Uani 1 1 d . .
O1 O -0.4985(8) -0.5345(5) 1.3187(5) 0.0314(16) Uani 1 1 d . .
O2 O -0.0618(8) -0.2706(5) 1.5200(6) 0.0408(19) Uani 1 1 d . .
O3 O 0.2139(7) -0.5176(5) 1.2328(5) 0.0295(16) Uani 1 1 d . .
O4 O -0.1200(7) -0.3528(5) 1.3163(5) 0.0254(15) Uani 1 1 d . .
O5 O -0.5264(7) -0.9298(5) 1.1671(5) 0.0330(17) Uani 1 1 d . .
O6 O 0.0576(7) -0.7599(5) 0.8862(5) 0.0321(17) Uani 1 1 d . .
O7 O -0.3274(7) -0.6551(5) 1.5184(5) 0.0277(15) Uani 1 1 d . .
O8 O -0.2530(7) -0.8253(5) 0.7680(6) 0.0344(18) Uani 1 1 d . .
O9 O -0.0650(7) -0.5666(5) 1.1072(5) 0.0208(14) Uani 1 1 d . .
O10 O -0.6260(8) -0.6674(6) 0.8926(5) 0.0344(17) Uani 1 1 d . .
O11 O 0.1647(7) -0.5511(5) 0.9914(5) 0.0319(16) Uani 1 1 d . .
O12 O -0.2052(8) -0.4502(6) 1.6442(6) 0.0401(19) Uani 1 1 d . .
O13 O -0.6940(7) -0.8279(5) 0.9824(5) 0.0332(17) Uani 1 1 d . .
O14 O -0.0615(8) -0.5959(6) 1.6364(6) 0.0415(19) Uani 1 1 d . .
O15 O -0.2239(7) -0.4962(5) 1.4224(5) 0.0232(15) Uani 1 1 d . .
O16 O -0.1350(7) -0.6643(5) 1.4157(5) 0.0236(15) Uani 1 1 d . .
O17 O -0.5582(7) -0.6161(5) 1.1023(5) 0.0241(14) Uani 1 1 d . .
O18 O -0.6508(7) -0.7421(5) 1.2282(5) 0.0293(16) Uani 1 1 d . .
O19 O -0.0275(6) -0.5138(5) 1.3049(5) 0.0211(14) Uani 1 1 d . .
O20 O -0.3608(8) -0.6574(5) 0.7744(5) 0.0328(17) Uani 1 1 d . .
O21 O -0.3403(6) -0.6217(5) 0.9910(5) 0.0200(14) Uani 1 1 d . .
O22 O -0.3784(7) -0.7083(5) 1.3000(5) 0.0213(14) Uani 1 1 d . .
O23 O -0.1928(6) -0.7571(5) 0.9869(5) 0.0208(14) Uani 1 1 d . .
O24 O -0.1661(6) -0.7084(4) 1.2015(5) 0.0180(14) Uani 1 1 d . .
O25 O -0.4209(7) -0.7527(5) 1.1035(5) 0.0213(14) Uani 1 1 d . .
O26 O -0.2813(7) -0.5624(5) 1.2065(5) 0.0194(14) Uani 1 1 d . .
O27 O 0.1508(7) -0.3154(5) 1.4243(6) 0.0381(18) Uani 1 1 d . .
O28 O -0.2444(8) -0.8407(6) 1.5043(6) 0.0386(18) Uani 1 1 d . .
O29 O 0.0692(7) -0.7082(5) 1.0962(5) 0.0240(14) Uani 1 1 d . .
O30 O 0.0684(7) -0.3563(5) 1.1785(6) 0.0329(17) Uani 1 1 d . .
O31 O -0.2801(7) -0.8655(5) 1.2991(5) 0.0267(15) Uani 1 1 d . .
O32 O 0.0978(7) -0.6824(5) 1.3116(5) 0.0298(16) Uani 1 1 d . .
O33 O -0.2874(7) -0.9160(5) 1.0820(5) 0.0291(16) Uani 1 1 d . .
O34 O -0.4997(7) -0.8535(6) 1.4144(6) 0.0396(18) Uani 1 1 d . .
O35 O -0.4608(7) -0.8059(5) 0.8852(5) 0.0264(16) Uani 1 1 d . .
O36 O -0.2056(7) -0.4068(5) 1.1024(5) 0.0313(16) Uani 1 1 d . .
O37 O -0.1066(7) -0.6212(5) 0.8932(5) 0.0268(15) Uani 1 1 d . .
O38 O 0.0114(7) -0.4571(5) 1.5221(5) 0.0275(15) Uani 1 1 d . .
O39 O 1.1228(8) -0.0555(7) 1.3236(7) 0.056(2) Uani 1 1 d . .
O40 O 1.0127(8) 0.0629(6) 1.3907(7) 0.051(2) Uani 1 1 d . .
O41 O 1.4278(8) 0.7828(6) 2.0111(6) 0.047(2) Uani 1 1 d . .
O42 O 1.5207(8) 0.6519(6) 1.9570(7) 0.054(2) Uani 1 1 d . .
O43 O 1.4518(12) -0.1706(7) 1.7866(8) 0.071(3) Uani 1 1 d . .
O44 O 1.5445(9) 0.0025(7) 1.8478(7) 0.057(2) Uani 1 1 d . .
O45 O 1.6936(11) -0.2260(9) 1.5103(9) 0.075(3) Uani 1 1 d . .
O46 O 1.8174(14) -0.0629(8) 1.5832(9) 0.082(3) Uani 1 1 d . .
C1 C 1.0175(12) -0.0341(9) 1.3419(9) 0.040(3) Uani 1 1 d . .
C2 C 0.8772(11) -0.1142(8) 1.3124(9) 0.038(3) Uani 1 1 d . .
H2A H 0.8730 -0.1858 1.2883 0.045 Uiso 1 1 calc R U
C3 C 0.7594(11) -0.0890(8) 1.3187(8) 0.034(2) Uani 1 1 d . .
H3A H 0.7652 -0.0174 1.3455 0.041 Uiso 1 1 calc R U
C4 C 0.6181(11) -0.1648(8) 1.2867(8) 0.033(2) Uani 1 1 d . .
C5 C 0.5960(11) -0.2733(8) 1.2440(8) 0.038(3) Uani 1 1 d . .
H5A H 0.6721 -0.3006 1.2362 0.045 Uiso 1 1 calc R U
C6 C 0.4630(12) -0.3406(8) 1.2130(9) 0.044(3) Uani 1 1 d . .
H6A H 0.4481 -0.4128 1.1825 0.053 Uiso 1 1 calc R U
C7 C 0.3697(11) -0.1955(9) 1.2675(9) 0.041(3) Uani 1 1 d . .
H7A H 0.2913 -0.1709 1.2747 0.049 Uiso 1 1 calc R U
C8 C 0.5022(11) -0.1260(9) 1.2971(9) 0.041(3) Uani 1 1 d . .
H8A H 0.5142 -0.0534 1.3240 0.049 Uiso 1 1 calc R U
C9 C 1.5369(11) 0.7437(8) 1.9960(8) 0.034(2) Uani 1 1 d . .
C10 C 1.6700(11) 0.8264(8) 2.0298(8) 0.038(3) Uani 1 1 d . .
H10A H 1.6709 0.8974 2.0526 0.045 Uiso 1 1 calc R U
C11 C 1.7906(11) 0.8013(8) 2.0282(8) 0.038(3) Uani 1 1 d . .
H11A H 1.7852 0.7295 2.0044 0.046 Uiso 1 1 calc R U
C12 C 1.9298(10) 0.8758(8) 2.0604(8) 0.032(2) Uani 1 1 d . .
C13 C 1.9542(12) 0.9858(8) 2.0916(10) 0.045(3) Uani 1 1 d . .
H13A H 1.8786 1.0140 2.0942 0.054 Uiso 1 1 calc R U
C14 C 2.0854(11) 1.0530(9) 2.1183(10) 0.044(3) Uani 1 1 d . .
H14A H 2.0992 1.1263 2.1387 0.053 Uiso 1 1 calc R U
C15 C 2.1795(12) 0.9088(10) 2.0868(10) 0.049(3) Uani 1 1 d . .
H15A H 2.2575 0.8835 2.0873 0.059 Uiso 1 1 calc R U
C16 C 2.0497(11) 0.8398(9) 2.0572(9) 0.040(3) Uani 1 1 d . .
H16A H 2.0398 0.7671 2.0343 0.048 Uiso 1 1 calc R U
C17 C 1.4394(12) -0.0817(9) 1.8187(8) 0.040(3) Uani 1 1 d . .
C18 C 1.3023(15) -0.0596(11) 1.8303(10) 0.060(3) Uani 1 1 d . .
H18A H 1.3036 0.0093 1.8646 0.072 Uiso 1 1 calc R U
C19 C 1.1796(15) -0.1299(11) 1.7960(11) 0.065(4) Uani 1 1 d . .
H19A H 1.1796 -0.1992 1.7643 0.078 Uiso 1 1 calc R U
C20 C 1.0475(13) -0.1109(10) 1.8023(9) 0.048(3) Uani 1 1 d . .
C21 C 0.9233(17) -0.1978(10) 1.7724(10) 0.060(4) Uani 1 1 d . .
H21A H 0.9306 -0.2667 1.7495 0.072 Uiso 1 1 calc R U
C22 C 0.7924(16) -0.1827(14) 1.7765(11) 0.072(5) Uani 1 1 d . .
H22A H 0.7128 -0.2406 1.7549 0.087 Uiso 1 1 calc R U
C23 C 0.8927(14) -0.0024(10) 1.8361(10) 0.054(3) Uani 1 1 d . .
H23A H 0.8794 0.0650 1.8558 0.065 Uiso 1 1 calc R U
C24 C 1.0242(13) -0.0105(9) 1.8342(9) 0.046(3) Uani 1 1 d . .
H24A H 1.0995 0.0507 1.8541 0.055 Uiso 1 1 calc R U
C25 C 1.7011(14) -0.1295(18) 1.5503(12) 0.070(5) Uani 1 1 d D .
C26 C 1.5572(15) -0.1193(12) 1.5489(12) 0.085(5) Uani 1 1 d D U
H26A H 1.4800 -0.1788 1.5254 0.102 Uiso 1 1 calc R U
C27 C 1.5426(19) -0.0260(12) 1.5812(12) 0.077(4) Uani 1 1 d D U
H27A H 1.6224 0.0317 1.6018 0.092 Uiso 1 1 calc R U
C28 C 1.4027(12) -0.0049(10) 1.5874(8) 0.043(3) Uani 1 1 d . .
C29 C 1.2661(14) -0.0707(9) 1.5628(10) 0.051(3) Uani 1 1 d . .
H29A H 1.2499 -0.1436 1.5355 0.061 Uiso 1 1 calc R U
C30 C 1.1581(12) -0.0310(9) 1.5777(9) 0.047(3) Uani 1 1 d . .
H30A H 1.0678 -0.0765 1.5591 0.057 Uiso 1 1 calc R U
C31 C 1.3055(16) 0.1395(9) 1.6427(9) 0.054(3) Uani 1 1 d . .
H31A H 1.3167 0.2118 1.6702 0.064 Uiso 1 1 calc R U
C32 C 1.4183(12) 0.1042(9) 1.6278(8) 0.044(3) Uani 1 1 d . .
H32A H 1.5070 0.1522 1.6443 0.053 Uiso 1 1 calc R U
N1 N 0.3564(9) -0.3000(7) 1.2277(7) 0.040(2) Uani 1 1 d . .
H1A H 0.2735 -0.3431 1.2108 0.049 Uiso 1 1 calc R U
N2 N 2.1943(9) 1.0133(8) 2.1151(7) 0.043(2) Uani 1 1 d . .
H2B H 2.2771 1.0566 2.1318 0.051 Uiso 1 1 calc R U
N3 N 0.7816(12) -0.0874(11) 1.8106(8) 0.067(3) Uani 1 1 d . .
H3B H 0.7003 -0.0787 1.8171 0.081 Uiso 1 1 calc R U
N4 N 1.1768(10) 0.0711(8) 1.6182(7) 0.045(2) Uani 1 1 d . .
H4A H 1.1056 0.0945 1.6292 0.054 Uiso 1 1 calc R U
O1W O 1.5268(9) 0.5092(6) 1.7781(6) 0.0446(19) Uani 1 1 d . .
O2W O 1.5452(8) 0.6113(6) 1.6151(6) 0.052(2) Uani 1 1 d . .
O3W O 1.3170(8) 0.6161(5) 1.7414(6) 0.0460(19) Uani 1 1 d . .
O4W O 1.2382(8) 0.4673(6) 1.5456(6) 0.049(2) Uani 1 1 d . .
O5W O 1.2161(8) 0.3919(7) 1.7420(6) 0.051(2) Uani 1 1 d . .
O6W O 1.4298(7) 0.3633(5) 1.5872(6) 0.0390(17) Uani 1 1 d . .
OW1 O 0.9901(9) 0.1849(7) 1.6537(6) 0.052(2) Uani 1 1 d . .
OW2 O 0.9122(9) 0.5812(6) 0.8642(6) 0.054(2) Uani 1 1 d . .
OW3 O 1.2561(8) 0.2168(6) 1.4173(5) 0.0408(19) Uani 1 1 d . .
OW4 O 1.1966(8) 0.6268(6) 1.9198(6) 0.049(2) Uani 1 1 d . .
OW5 O 1.3750(10) 0.5991(8) 1.4379(7) 0.065(3) Uani 1 1 d . .

loop_
_atom_site_aniso_label
_atom_site_aniso_U_11
_atom_site_aniso_U_22
_atom_site_aniso_U_33
_atom_site_aniso_U_23
_atom_site_aniso_U_13
_atom_site_aniso_U_12
Mo1 0.0183(4) 0.0215(4) 0.0223(4) 0.0062(3) 0.0049(3) 0.0074(3)
Mo2 0.0264(4) 0.0226(4) 0.0254(4) 0.0094(3) 0.0064(3) 0.0053(3)
Mo3 0.0254(4) 0.0274(4) 0.0213(4) 0.0028(3) 0.0033(3) 0.0075(3)
Mo4 0.0268(4) 0.0168(4) 0.0270(4) 0.0005(3) 0.0022(3) 0.0044(3)
Mo5 0.0174(4) 0.0174(4) 0.0215(4) 0.0041(3) 0.0031(3) 0.0046(3)
Mo6 0.0221(4) 0.0149(4) 0.0263(4) 0.0062(3) 0.0037(3) 0.0040(3)
Mo7 0.0207(4) 0.0251(4) 0.0223(4) 0.0073(3) 0.0065(3) 0.0064(3)
Mo8 0.0249(4) 0.0250(4) 0.0191(4) 0.0050(3) 0.0038(3) 0.0081(3)
Mo9 0.0185(4) 0.0251(4) 0.0225(4) 0.0051(3) 0.0015(3) 0.0054(3)
Mo10 0.0206(4) 0.0153(4) 0.0240(4) 0.0051(3) 0.0034(3) 0.0037(3)
Co1 0.0172(6) 0.0158(5) 0.0186(6) 0.0039(4) 0.0030(5) 0.0041(4)
Co2 0.0178(5) 0.0154(5) 0.0177(6) 0.0041(5) 0.0034(4) 0.0044(4)
Cu1 0.0338(6) 0.0312(6) 0.0356(7) 0.0067(5) 0.0032(5) 0.0110(5)
O1 0.038(4) 0.028(4) 0.031(4) 0.004(3) 0.010(3) 0.017(3)
O2 0.047(5) 0.024(4) 0.044(5) -0.004(3) 0.002(4) 0.012(3)
O3 0.025(3) 0.027(4) 0.035(4) 0.007(3) 0.009(3) 0.004(3)
O4 0.027(3) 0.020(3) 0.027(4) 0.003(3) -0.002(3) 0.006(3)
O5 0.033(4) 0.027(4) 0.038(4) 0.011(3) 0.006(3) 0.004(3)
O6 0.033(4) 0.037(4) 0.026(4) 0.004(3) 0.011(3) 0.012(3)
O7 0.026(4) 0.033(4) 0.023(4) 0.007(3) 0.005(3) 0.007(3)
O8 0.036(4) 0.029(4) 0.035(4) 0.002(3) 0.006(3) 0.010(3)
O9 0.018(3) 0.019(3) 0.024(3) 0.005(3) 0.004(3) 0.002(3)
O10 0.038(4) 0.045(4) 0.027(4) 0.012(3) 0.005(3) 0.022(3)
O11 0.020(3) 0.038(4) 0.037(4) 0.016(3) 0.001(3) 0.003(3)
O12 0.042(4) 0.038(4) 0.036(4) 0.000(3) 0.006(3) 0.015(3)
O13 0.026(4) 0.032(4) 0.034(4) 0.003(3) 0.008(3) 0.000(3)
O14 0.040(4) 0.052(5) 0.032(4) 0.014(4) -0.001(3) 0.010(4)
O15 0.023(3) 0.019(3) 0.021(3) -0.002(3) -0.001(3) 0.005(3)
O16 0.028(3) 0.017(3) 0.028(4) 0.008(3) 0.003(3) 0.009(3)
O17 0.026(3) 0.024(3) 0.021(3) 0.003(3) 0.002(3) 0.010(3)
O18 0.022(3) 0.037(4) 0.031(4) 0.015(3) 0.006(3) 0.007(3)
O19 0.016(3) 0.021(3) 0.023(3) 0.005(3) 0.000(3) 0.001(3)
O20 0.042(4) 0.037(4) 0.023(4) 0.014(3) 0.003(3) 0.013(3)
O21 0.016(3) 0.023(3) 0.021(3) 0.005(3) 0.005(3) 0.005(3)
O22 0.021(3) 0.019(3) 0.024(3) 0.006(3) 0.007(3) 0.006(3)
O23 0.021(3) 0.022(3) 0.021(3) 0.006(3) 0.006(3) 0.008(3)
O24 0.020(3) 0.013(3) 0.020(3) 0.002(3) 0.008(3) 0.005(2)
O25 0.018(3) 0.019(3) 0.026(3) 0.005(3) 0.002(3) 0.005(2)
O26 0.019(3) 0.015(3) 0.023(3) 0.002(3) 0.000(3) 0.006(2)
O27 0.035(4) 0.027(4) 0.043(5) 0.000(3) 0.002(3) 0.002(3)
O28 0.045(4) 0.041(4) 0.036(4) 0.018(4) 0.008(4) 0.015(3)
O29 0.026(3) 0.020(3) 0.024(3) 0.004(3) 0.004(3) 0.006(3)
O30 0.025(4) 0.027(4) 0.051(5) 0.017(3) 0.008(3) 0.007(3)
O31 0.032(4) 0.020(3) 0.028(4) 0.004(3) 0.001(3) 0.011(3)
O32 0.031(4) 0.034(4) 0.029(4) 0.011(3) 0.007(3) 0.013(3)
O33 0.030(4) 0.026(3) 0.032(4) 0.003(3) 0.006(3) 0.013(3)
O34 0.032(4) 0.039(4) 0.044(4) 0.014(3) 0.010(3) 0.000(3)
O35 0.028(4) 0.020(3) 0.027(4) -0.001(3) 0.006(3) 0.005(3)
O36 0.031(4) 0.030(4) 0.041(4) 0.019(3) 0.008(3) 0.013(3)
O37 0.024(3) 0.033(4) 0.022(3) 0.009(3) 0.003(3) 0.005(3)
O38 0.022(3) 0.033(4) 0.027(4) 0.005(3) 0.001(3) 0.009(3)
O39 0.035(5) 0.056(5) 0.072(6) 0.009(4) 0.009(4) 0.013(4)
O40 0.037(4) 0.034(4) 0.073(6) 0.006(4) 0.001(4) 0.005(3)
O41 0.040(4) 0.038(4) 0.054(5) -0.002(4) 0.007(4) 0.008(3)
O42 0.041(5) 0.038(5) 0.065(6) -0.012(4) 0.003(4) 0.009(4)
O43 0.102(8) 0.039(5) 0.073(7) 0.011(5) 0.026(6) 0.024(5)
O44 0.054(6) 0.050(5) 0.065(6) 0.013(4) 0.016(5) 0.011(4)
O45 0.064(7) 0.073(7) 0.093(8) 0.026(6) 0.022(6) 0.021(5)
O46 0.110(10) 0.067(7) 0.081(8) 0.016(6) 0.034(7) 0.044(7)
C1 0.037(6) 0.043(6) 0.041(6) 0.019(5) 0.003(5) 0.006(5)
C2 0.031(6) 0.030(5) 0.048(7) 0.006(5) 0.003(5) 0.005(4)
C3 0.040(6) 0.025(5) 0.039(6) 0.009(4) 0.011(5) 0.012(4)
C4 0.033(5) 0.032(5) 0.038(6) 0.011(4) 0.011(5) 0.011(4)
C5 0.033(6) 0.029(5) 0.051(7) 0.012(5) 0.015(5) 0.006(4)
C6 0.043(7) 0.031(6) 0.060(8) 0.021(5) 0.013(6) 0.003(5)
C7 0.034(6) 0.051(7) 0.050(7) 0.024(6) 0.017(5) 0.018(5)
C8 0.035(6) 0.042(6) 0.044(7) 0.010(5) 0.008(5) 0.009(5)
C9 0.033(6) 0.033(6) 0.033(6) 0.008(5) 0.000(4) 0.007(4)
C10 0.038(6) 0.025(5) 0.041(6) 0.002(5) 0.009(5) -0.002(4)
C11 0.039(6) 0.030(5) 0.042(6) 0.009(5) 0.004(5) 0.007(5)
C12 0.028(5) 0.037(5) 0.037(6) 0.017(5) 0.009(4) 0.013(4)
C13 0.033(6) 0.038(6) 0.066(8) 0.013(6) 0.004(6) 0.014(5)
C14 0.030(6) 0.032(6) 0.067(8) 0.016(5) 0.007(5) 0.001(5)
C15 0.031(6) 0.067(8) 0.061(8) 0.027(6) 0.014(6) 0.025(6)
C16 0.038(6) 0.043(6) 0.046(7) 0.018(5) 0.007(5) 0.018(5)
C17 0.040(6) 0.042(7) 0.036(6) 0.014(5) 0.010(5) 0.004(5)
C18 0.071(10) 0.053(7) 0.058(8) 0.014(6) 0.011(7) 0.023(7)
C19 0.067(9) 0.057(8) 0.059(9) 0.014(7) 0.003(7) 0.000(7)
C20 0.057(7) 0.065(8) 0.038(7) 0.025(6) 0.021(6) 0.030(6)
C21 0.083(11) 0.038(7) 0.046(8) 0.002(6) 0.006(7) 0.003(7)
C22 0.055(9) 0.089(12) 0.046(8) 0.015(8) -0.001(7) -0.020(8)
C23 0.059(8) 0.045(7) 0.058(8) 0.011(6) 0.011(7) 0.017(6)
C24 0.052(7) 0.030(6) 0.046(7) 0.004(5) -0.001(6) 0.003(5)
C25 0.051(8) 0.142(16) 0.049(8) 0.064(10) 0.022(7) 0.042(10)
C26 0.093(7) 0.083(7) 0.078(7) 0.031(5) 0.012(5) 0.015(5)
C27 0.088(7) 0.077(6) 0.069(6) 0.025(5) 0.015(5) 0.023(5)
C28 0.042(6) 0.069(8) 0.023(5) 0.016(5) 0.009(5) 0.019(6)
C29 0.071(9) 0.031(6) 0.051(8) 0.007(5) 0.011(7) 0.021(6)
C30 0.032(6) 0.047(7) 0.044(7) 0.009(6) -0.009(5) -0.013(5)
C31 0.086(10) 0.028(6) 0.044(7) 0.008(5) 0.009(7) 0.015(6)
C32 0.035(6) 0.052(7) 0.032(6) 0.010(5) 0.005(5) -0.009(5)
N1 0.030(5) 0.036(5) 0.045(6) 0.012(4) 0.003(4) -0.007(4)
N2 0.020(4) 0.055(6) 0.056(6) 0.023(5) 0.005(4) 0.006(4)
N3 0.047(7) 0.106(11) 0.043(6) 0.027(7) 0.000(5) 0.005(7)
N4 0.049(6) 0.058(6) 0.042(6) 0.022(5) 0.012(5) 0.029(5)
O1W 0.051(5) 0.036(4) 0.045(5) 0.009(4) 0.002(4) 0.014(4)
O2W 0.046(5) 0.053(5) 0.058(5) 0.022(4) 0.007(4) 0.009(4)
O3W 0.048(5) 0.031(4) 0.061(5) 0.011(4) 0.013(4) 0.016(3)
O4W 0.046(5) 0.058(5) 0.039(4) 0.004(4) -0.006(4) 0.021(4)
O5W 0.036(4) 0.063(5) 0.057(5) 0.029(4) 0.006(4) 0.006(4)
O6W 0.032(4) 0.039(4) 0.044(4) 0.004(3) 0.005(3) 0.015(3)
OW1 0.052(5) 0.067(6) 0.048(5) 0.022(4) 0.013(4) 0.029(4)
OW2 0.062(5) 0.043(4) 0.049(5) 0.010(4) 0.002(4) 0.004(4)
OW3 0.037(4) 0.042(4) 0.036(4) 0.015(3) 0.000(3) -0.003(3)
OW4 0.048(5) 0.035(4) 0.060(5) 0.015(4) 0.010(4) 0.002(3)
OW5 0.067(6) 0.083(7) 0.045(5) 0.005(5) 0.003(5) 0.037(5)

loop_
_atom_type_symbol
_atom_type_description
_atom_type_scat_dispersion_real
_atom_type_scat_dispersion_imag
_atom_type_scat_source
C C 0.0033 0.0016 'International Tables Vol C Tables 4.2.6.8 and 6.1.1.4'
H H 0.0000 0.0000 'International Tables Vol C Tables 4.2.6.8 and 6.1.1.4'
N N 0.0061 0.0033 'International Tables Vol C Tables 4.2.6.8 and 6.1.1.4'
O O 0.0106 0.0060 'International Tables Vol C Tables 4.2.6.8 and 6.1.1.4'
Co Co 0.3494 0.9721 'International Tables Vol C Tables 4.2.6.8 and 6.1.1.4'
Cu Cu 0.3201 1.2651 'International Tables Vol C Tables 4.2.6.8 and 6.1.1.4'
Mo Mo -1.6832 0.6857 'International Tables Vol C Tables 4.2.6.8 and 6.1.1.4'

loop_
_geom_angle_atom_site_label_1
_geom_angle_atom_site_label_2
_geom_angle_atom_site_label_3
_geom_angle
O18 Mo1 O1 107.1(3)
O18 Mo1 O17 99.2(3)
O1 Mo1 O17 104.0(3)
O18 Mo1 O22 93.5(3)
O1 Mo1 O22 100.3(3)
O17 Mo1 O22 147.8(3)
O18 Mo1 O25 96.0(3)
O1 Mo1 O25 156.6(3)
O17 Mo1 O25 75.3(3)
O22 Mo1 O25 74.0(2)
O18 Mo1 O26 162.8(3)
O1 Mo1 O26 87.8(3)
O17 Mo1 O26 85.1(3)
O22 Mo1 O26 75.0(2)
O25 Mo1 O26 68.8(2)
O18 Mo1 Co1 131.8(2)
O1 Mo1 Co1 86.2(2)
O17 Mo1 Co1 122.9(2)
O22 Mo1 Co1 38.28(17)
O25 Mo1 Co1 75.37(16)
O26 Mo1 Co1 38.52(16)
O34 Mo2 O28 105.0(4)
O34 Mo2 O31 100.9(3)
O28 Mo2 O31 96.6(3)
O34 Mo2 O7 98.4(3)
O28 Mo2 O7 100.7(3)
O31 Mo2 O7 149.7(3)
O34 Mo2 O16 159.3(3)
O28 Mo2 O16 95.0(3)
O31 Mo2 O16 81.5(3)
O7 Mo2 O16 72.4(3)
O34 Mo2 O22 90.1(3)
O28 Mo2 O22 163.1(3)
O31 Mo2 O22 72.7(2)
O7 Mo2 O22 84.2(3)
O16 Mo2 O22 70.8(2)
O14 Mo3 O12 105.7(4)
O14 Mo3 O7 102.7(3)
O12 Mo3 O7 98.8(3)
O14 Mo3 O38 96.7(3)
O12 Mo3 O38 101.2(3)
O7 Mo3 O38 147.0(3)
O14 Mo3 O16 93.4(3)
O12 Mo3 O16 160.2(3)
O7 Mo3 O16 71.4(3)
O38 Mo3 O16 81.2(3)
O14 Mo3 O15 160.2(3)
O12 Mo3 O15 92.3(3)
O7 Mo3 O15 82.1(3)
O38 Mo3 O15 71.2(3)
O16 Mo3 O15 69.7(2)
O27 Mo4 O2 104.7(4)
O27 Mo4 O38 98.4(3)
O2 Mo4 O38 100.6(3)
O27 Mo4 O4 102.7(3)
O2 Mo4 O4 94.6(3)
O38 Mo4 O4 149.9(3)
O27 Mo4 O15 159.2(3)
O2 Mo4 O15 95.4(3)
O38 Mo4 O15 72.4(3)
O4 Mo4 O15 80.5(3)
O27 Mo4 O19 89.6(3)
O2 Mo4 O19 163.5(3)
O38 Mo4 O19 85.2(3)
O4 Mo4 O19 73.8(3)
O15 Mo4 O19 71.4(2)
O3 Mo5 O32 106.3(3)
O3 Mo5 O29 99.6(3)
O32 Mo5 O29 104.7(3)
O3 Mo5 O19 92.5(3)
O32 Mo5 O19 100.9(3)
O29 Mo5 O19 147.2(3)
O3 Mo5 O24 161.8(3)
O32 Mo5 O24 89.0(3)
O29 Mo5 O24 85.4(2)
O19 Mo5 O24 74.8(2)
O3 Mo5 O9 95.4(3)
O32 Mo5 O9 157.8(3)
O29 Mo5 O9 75.1(3)
O19 Mo5 O9 73.5(2)
O24 Mo5 O9 68.8(2)
O3 Mo5 Co1 130.7(2)
O32 Mo5 Co1 87.3(2)
O29 Mo5 Co1 123.0(2)
O19 Mo5 Co1 38.19(17)
O24 Mo5 Co1 38.43(15)
O9 Mo5 Co1 75.08(16)
O30 Mo6 O36 105.0(3)
O30 Mo6 O4 100.0(3)
O36 Mo6 O4 104.0(3)
O30 Mo6 O9 93.8(3)
O36 Mo6 O9 101.7(3)
O4 Mo6 O9 146.4(3)
O30 Mo6 O19 98.6(3)
O36 Mo6 O19 156.2(3)
O4 Mo6 O19 73.8(3)
O9 Mo6 O19 74.0(3)
O30 Mo6 O26 165.7(3)
O36 Mo6 O26 86.8(3)
O4 Mo6 O26 84.4(2)
O9 Mo6 O26 75.7(2)
O19 Mo6 O26 69.4(2)
O30 Mo6 Co2 132.4(2)
O36 Mo6 Co2 86.4(2)
O4 Mo6 Co2 122.20(19)
O9 Mo6 Co2 38.77(18)
O19 Mo6 Co2 75.69(15)
O26 Mo6 Co2 38.81(15)
O11 Mo7 O6 105.9(3)
O11 Mo7 O29 103.0(3)
O6 Mo7 O29 99.0(3)
O11 Mo7 O37 97.2(3)
O6 Mo7 O37 98.0(3)
O29 Mo7 O37 148.7(3)
O11 Mo7 O23 158.2(3)
O6 Mo7 O23 94.3(3)
O29 Mo7 O23 81.1(3)
O37 Mo7 O23 71.6(3)
O11 Mo7 O9 90.6(3)
O6 Mo7 O9 163.3(3)
O29 Mo7 O9 74.4(3)
O37 Mo7 O9 81.8(3)
O23 Mo7 O9 69.7(2)
O20 Mo8 O8 106.8(4)
O20 Mo8 O37 101.0(3)
O8 Mo8 O37 103.0(3)
O20 Mo8 O35 98.8(3)
O8 Mo8 O35 95.1(3)
O37 Mo8 O35 148.0(3)
O20 Mo8 O21 91.6(3)
O8 Mo8 O21 158.7(3)
O37 Mo8 O21 83.6(3)
O35 Mo8 O21 70.9(2)
O20 Mo8 O23 161.6(3)
O8 Mo8 O23 91.6(3)
O37 Mo8 O23 73.1(3)
O35 Mo8 O23 80.2(3)
O21 Mo8 O23 70.6(2)
O10 Mo9 O13 105.8(4)
O10 Mo9 O17 100.1(3)
O13 Mo9 O17 103.6(3)
O10 Mo9 O35 97.0(3)
O13 Mo9 O35 95.8(3)
O17 Mo9 O35 149.4(3)
O10 Mo9 O21 94.1(3)
O13 Mo9 O21 157.6(3)
O17 Mo9 O21 82.5(3)
O35 Mo9 O21 71.1(2)
O10 Mo9 O25 163.7(3)
O13 Mo9 O25 90.5(3)
O17 Mo9 O25 73.9(3)
O35 Mo9 O25 82.7(3)
O21 Mo9 O25 70.3(2)
O5 Mo10 O33 105.3(3)
O5 Mo10 O31 99.5(3)
O33 Mo10 O31 105.7(3)
O5 Mo10 O25 94.1(3)
O33 Mo10 O25 98.7(3)
O31 Mo10 O25 147.7(3)
O5 Mo10 O22 97.5(3)
O33 Mo10 O22 156.6(3)
O31 Mo10 O22 75.1(3)
O25 Mo10 O22 74.1(2)
O5 Mo10 O24 165.4(3)
O33 Mo10 O24 87.0(3)
O31 Mo10 O24 84.5(3)
O25 Mo10 O24 75.8(2)
O22 Mo10 O24 69.7(2)
O5 Mo10 Co2 132.6(2)
O33 Mo10 Co2 84.6(2)
O31 Mo10 Co2 122.70(19)
O25 Mo10 Co2 38.68(18)
O22 Mo10 Co2 75.94(15)
O24 Mo10 Co2 39.00(16)
O24 Co1 O26 84.2(3)
O24 Co1 O19 88.0(3)
O26 Co1 O19 88.3(3)
O24 Co1 O22 87.1(3)
O26 Co1 O22 87.7(3)
O19 Co1 O22 174.0(3)
O24 Co1 O16 95.6(3)
O26 Co1 O16 175.0(3)
O19 Co1 O16 96.7(3)
O22 Co1 O16 87.2(3)
O24 Co1 O15 175.4(3)
O26 Co1 O15 95.7(3)
O19 Co1 O15 87.4(3)
O22 Co1 O15 97.5(3)
O16 Co1 O15 85.0(3)
O24 Co1 Co2 42.3(2)
O26 Co1 Co2 41.86(19)
O19 Co1 Co2 87.1(2)
O22 Co1 Co2 86.91(19)
O16 Co1 Co2 137.8(2)
O15 Co1 Co2 137.3(2)
O24 Co1 Mo5 49.41(19)
O26 Co1 Mo5 96.3(2)
O19 Co1 Mo5 41.0(2)
O22 Co1 Mo5 135.23(19)
O16 Co1 Mo5 87.3(2)
O15 Co1 Mo5 126.15(19)
Co2 Co1 Mo5 68.49(4)
O24 Co1 Mo1 95.3(2)
O26 Co1 Mo1 49.2(2)
O19 Co1 Mo1 136.4(2)
O22 Co1 Mo1 40.8(2)
O16 Co1 Mo1 125.9(2)
O15 Co1 Mo1 88.0(2)
Co2 Co1 Mo1 67.98(4)
Mo5 Co1 Mo1 136.46(5)
O26 Co2 O24 84.3(3)
O26 Co2 O25 86.4(3)
O24 Co2 O25 88.8(3)
O26 Co2 O9 89.5(3)
O24 Co2 O9 87.0(3)
O25 Co2 O9 174.4(3)
O26 Co2 O21 96.0(3)
O24 Co2 O21 175.1(3)
O25 Co2 O21 86.4(3)
O9 Co2 O21 97.9(3)
O26 Co2 O23 176.0(3)
O24 Co2 O23 95.3(3)
O25 Co2 O23 97.6(3)
O9 Co2 O23 86.4(3)
O21 Co2 O23 84.7(3)
O26 Co2 Co1 42.3(2)
O24 Co2 Co1 42.03(18)
O25 Co2 Co1 87.14(19)
O9 Co2 Co1 87.3(2)
O21 Co2 Co1 138.12(19)
O23 Co2 Co1 137.2(2)
O26 Co2 Mo6 50.8(2)
O24 Co2 Mo6 95.57(18)
O25 Co2 Mo6 136.0(2)
O9 Co2 Mo6 41.02(19)
O21 Co2 Mo6 88.37(18)
O23 Co2 Mo6 125.28(18)
Co1 Co2 Mo6 68.63(4)
O26 Co2 Mo10 95.0(2)
O24 Co2 Mo10 49.72(18)
O25 Co2 Mo10 41.3(2)
O9 Co2 Mo10 135.5(2)
O21 Co2 Mo10 125.42(18)
O23 Co2 Mo10 87.82(18)
Co1 Co2 Mo10 68.05(4)
Mo6 Co2 Mo10 136.69(5)
O4W Cu1 O1W 174.7(3)
O4W Cu1 O6W 87.1(3)
O1W Cu1 O6W 88.4(3)
O4W Cu1 O3W 90.9(3)
O1W Cu1 O3W 93.7(3)
O6W Cu1 O3W 177.9(3)
O4W Cu1 O5W 92.7(3)
O1W Cu1 O5W 90.4(3)
O6W Cu1 O5W 93.7(3)
O3W Cu1 O5W 85.7(3)
O4W Cu1 O2W 93.2(3)
O1W Cu1 O2W 84.3(3)
O6W Cu1 O2W 94.0(3)
O3W Cu1 O2W 86.8(3)
O5W Cu1 O2W 170.6(3)
Mo6 O4 Mo4 116.3(3)
Mo3 O7 Mo2 117.4(3)
Co2 O9 Mo6 100.2(3)
Co2 O9 Mo7 102.3(3)
Mo6 O9 Mo7 151.3(3)
Co2 O9 Mo5 101.3(3)
Mo6 O9 Mo5 103.6(3)
Mo7 O9 Mo5 89.3(2)
Co1 O15 Mo4 99.8(3)
Co1 O15 Mo3 102.2(3)
Mo4 O15 Mo3 93.6(2)
Co1 O16 Mo2 102.0(3)
Co1 O16 Mo3 103.1(3)
Mo2 O16 Mo3 93.7(2)
Mo1 O17 Mo9 116.0(3)
Co1 O19 Mo5 100.8(3)
Co1 O19 Mo4 101.5(3)
Mo5 O19 Mo4 150.9(3)
Co1 O19 Mo6 100.8(3)
Mo5 O19 Mo6 103.0(3)
Mo4 O19 Mo6 91.0(2)
Co2 O21 Mo9 102.1(3)
Co2 O21 Mo8 102.4(3)
Mo9 O21 Mo8 97.6(2)
Co1 O22 Mo1 100.9(3)
Co1 O22 Mo10 101.1(3)
Mo1 O22 Mo10 102.8(3)
Co1 O22 Mo2 100.0(3)
Mo1 O22 Mo2 152.4(3)
Mo10 O22 Mo2 90.7(2)
Co2 O23 Mo8 102.2(3)
Co2 O23 Mo7 101.6(3)
Mo8 O23 Mo7 92.5(2)
Co1 O24 Co2 95.7(3)
Co1 O24 Mo5 92.2(2)
Co2 O24 Mo5 102.6(3)
Co1 O24 Mo10 101.8(3)
Co2 O24 Mo10 91.3(3)
Mo5 O24 Mo10 159.2(3)
Co2 O25 Mo10 100.0(3)
Co2 O25 Mo1 102.1(3)
Mo10 O25 Mo1 102.9(3)
Co2 O25 Mo9 101.3(3)
Mo10 O25 Mo9 152.2(3)
Mo1 O25 Mo9 89.9(2)
Co2 O26 Co1 95.8(3)
Co2 O26 Mo1 102.5(3)
Co1 O26 Mo1 92.3(3)
Co2 O26 Mo6 90.3(3)
Co1 O26 Mo6 101.2(3)
Mo1 O26 Mo6 160.4(3)
Mo5 O29 Mo7 115.9(3)
Mo10 O31 Mo2 117.0(3)
Mo8 O35 Mo9 115.2(3)
Mo8 O37 Mo7 117.2(3)
Mo4 O38 Mo3 118.7(3)
O39 C1 O40 123.7(10)
O39 C1 C2 123.1(11)
O40 C1 C2 113.2(10)
C3 C2 C1 123.5(10)
C2 C3 C4 125.5(10)
C5 C4 C8 118.4(10)
C5 C4 C3 122.6(9)
C8 C4 C3 119.0(9)
C6 C5 C4 120.7(10)
N1 C6 C5 118.4(10)
N1 C7 C8 118.4(10)
C7 C8 C4 119.8(11)
O42 C9 O41 121.1(10)
O42 C9 C10 126.6(11)
O41 C9 C10 112.3(9)
C11 C10 C9 120.8(10)
C10 C11 C12 126.2(10)
C13 C12 C16 115.5(10)
C13 C12 C11 123.3(10)
C16 C12 C11 121.1(10)
C14 C13 C12 121.7(11)
N2 C14 C13 119.6(11)
C16 C15 N2 119.5(10)
C15 C16 C12 121.3(11)
O43 C17 O44 122.9(12)
O43 C17 C18 123.5(11)
O44 C17 C18 113.6(11)
C19 C18 C17 125.2(14)
C18 C19 C20 126.7(15)
C24 C20 C21 114.2(12)
C24 C20 C19 125.7(13)
C21 C20 C19 120.1(13)
C22 C21 C20 122.0(13)
N3 C22 C21 119.3(13)
N3 C23 C24 122.3(13)
C23 C24 C20 120.2(11)
O46 C25 O45 120.0(13)
O46 C25 C26 131.8(19)
O45 C25 C26 108.2(15)
C27 C26 C25 117.9(17)
C26 C27 C28 123.2(15)
C32 C28 C29 115.9(11)
C32 C28 C27 110.9(11)
C29 C28 C27 133.2(13)
C30 C29 C28 121.2(11)
C29 C30 N4 121.2(10)
N4 C31 C32 120.5(11)
C31 C32 C28 120.3(11)
C6 N1 C7 124.2(9)
C14 N2 C15 122.3(10)
C22 N3 C23 121.8(13)
C31 N4 C30 120.9(11)

loop_
_geom_bond_atom_site_label_1
_geom_bond_atom_site_label_2
_geom_bond_distance
Mo1 O18 1.703(6)
Mo1 O1 1.712(7)
Mo1 O17 1.908(6)
Mo1 O22 2.010(7)
Mo1 O25 2.271(6)
Mo1 O26 2.287(6)
Mo1 Co1 3.0193(15)
Mo2 O34 1.698(7)
Mo2 O28 1.703(8)
Mo2 O31 1.948(7)
Mo2 O7 1.933(7)
Mo2 O16 2.245(6)
Mo2 O22 2.331(6)
Mo3 O14 1.675(8)
Mo3 O12 1.719(7)
Mo3 O7 1.937(6)
Mo3 O38 1.953(6)
Mo3 O16 2.287(7)
Mo3 O15 2.304(7)
Mo4 O27 1.700(7)
Mo4 O2 1.713(7)
Mo4 O38 1.925(7)
Mo4 O4 1.948(7)
Mo4 O15 2.275(6)
Mo4 O19 2.274(6)
Mo5 O3 1.699(6)
Mo5 O32 1.722(7)
Mo5 O29 1.896(6)
Mo5 O19 2.009(7)
Mo5 O24 2.286(6)
Mo5 O9 2.313(7)
Mo5 Co1 3.0088(15)
Mo6 O30 1.707(6)
Mo6 O36 1.711(7)
Mo6 O4 1.901(6)
Mo6 O9 1.985(6)
Mo6 O19 2.309(7)
Mo6 O26 2.308(6)
Mo6 Co2 2.9767(14)
Mo7 O11 1.700(6)
Mo7 O6 1.708(7)
Mo7 O29 1.936(7)
Mo7 O37 1.968(7)
Mo7 O23 2.287(6)
Mo7 O9 2.310(6)
Mo8 O20 1.705(7)
Mo8 O8 1.701(7)
Mo8 O37 1.893(6)
Mo8 O35 2.012(6)
Mo8 O21 2.261(6)
Mo8 O23 2.276(7)
Mo9 O10 1.697(7)
Mo9 O13 1.699(6)
Mo9 O17 1.916(6)
Mo9 O35 2.010(7)
Mo9 O21 2.253(6)
Mo9 O25 2.322(7)
Mo10 O5 1.714(7)
Mo10 O33 1.712(7)
Mo10 O31 1.891(7)
Mo10 O25 2.005(6)
Mo10 O22 2.271(6)
Mo10 O24 2.281(6)
Mo10 Co2 2.9893(14)
Co1 O24 1.871(6)
Co1 O26 1.882(6)
Co1 O19 1.894(6)
Co1 O22 1.905(6)
Co1 O16 1.938(7)
Co1 O15 1.948(6)
Co1 Co2 2.7816(17)
Co2 O26 1.866(6)
Co2 O24 1.882(6)
Co2 O25 1.897(6)
Co2 O9 1.894(6)
Co2 O21 1.951(7)
Co2 O23 1.940(6)
Cu1 O4W 1.981(8)
Cu1 O1W 1.988(8)
Cu1 O6W 2.015(7)
Cu1 O3W 2.009(8)
Cu1 O5W 2.297(8)
Cu1 O2W 2.303(8)
O39 C1 1.191(14)
O40 C1 1.331(14)
O41 C9 1.339(13)
O42 C9 1.186(12)
O43 C17 1.214(14)
O44 C17 1.289(13)
O45 C25 1.26(2)
O46 C25 1.247(19)
C1 C2 1.493(14)
C2 C3 1.312(15)
C3 C4 1.479(14)
C4 C5 1.390(14)
C4 C8 1.393(15)
C5 C6 1.374(14)
C6 N1 1.325(14)
C7 N1 1.350(14)
C7 C8 1.379(15)
C9 C10 1.459(13)
C10 C11 1.335(15)
C11 C12 1.457(14)
C12 C13 1.391(15)
C12 C16 1.407(15)
C13 C14 1.356(15)
C14 N2 1.332(15)
C15 C16 1.356(16)
C15 N2 1.333(15)
C17 C18 1.489(18)
C18 C19 1.315(18)
C19 C20 1.415(19)
C20 C24 1.403(17)
C20 C21 1.426(18)
C21 C22 1.38(2)
C22 N3 1.29(2)
C23 N3 1.329(17)
C23 C24 1.350(18)
C25 C26 1.482(11)
C26 C27 1.279(11)
C27 C28 1.50(2)
C28 C32 1.403(17)
C28 C29 1.391(17)
C29 C30 1.333(18)
C30 N4 1.310(15)
C31 N4 1.342(16)
C31 C32 1.345(18)
